data_4102674
loop_
_publ_author_name
'Bo Qin'
'Changliang Ren'
'Ruijuan Ye'
'Chang Sun'
'Khalid Chiad'
'Xiuying Chen'
'Zhao Li'
'Feng Xue'
'Haibin Su'
'Gregory A. Chass'
'Huaqiang Zeng'

_publ_section_title
;
 Persistently Folded Circular Aromatic Amide Pentamers Containing
 Modularly Tunable Cation-Binding Cavities with High Ion Selectivity
;
_journal_name_full 'Journal of the American Chemical Society'
_journal_page_first 9564
_journal_page_last 9566
_journal_paper_doi 10.1021/ja1035804
_journal_volume 132
_journal_year 2010
_chemical_formula_sum 'C39.5 H34 Cl N5 O10'
_chemical_formula_weight 774.17
_chemical_name_systematic
; 
 ? 
;
_space_group_IT_number 14
_symmetry_cell_setting monoclinic
_symmetry_space_group_name_Hall '-P 2ybc'
_symmetry_space_group_name_H-M 'P 1 21/c 1'
_atom_sites_solution_hydrogens geom
_atom_sites_solution_primary direct
_atom_sites_solution_secondary difmap
_audit_creation_method SHELXL-97
_cell_angle_alpha 90.00
_cell_angle_beta 90.324(2)
_cell_angle_gamma 90.00
_cell_formula_units_Z 8
_cell_length_a 27.0052(16)
_cell_length_b 16.5970(10)
_cell_length_c 15.9655(10)
_cell_measurement_reflns_used 2432
_cell_measurement_temperature 223(2)
_cell_measurement_theta_max 18.45
_cell_measurement_theta_min 2.33
_cell_volume 7155.7(8)
_computing_cell_refinement 'Bruker SMART'
_computing_data_collection 'Bruker SMART'
_computing_data_reduction 'Bruker SAINT'
_computing_molecular_graphics 'Bruker SHELXTL'
_computing_publication_material 'Bruker SHELXTL'
_computing_structure_refinement 'SHELXL-97 (Sheldrick, 1997)'
_computing_structure_solution 'SHELXS-97 (Sheldrick, 1990)'
_diffrn_ambient_temperature 223(2)
_diffrn_measured_fraction_theta_full 1.000
_diffrn_measured_fraction_theta_max 1.000
_diffrn_measurement_device_type 'CCD area detector'
_diffrn_measurement_method 'phi and omega scans'
_diffrn_radiation_monochromator graphite
_diffrn_radiation_source 'fine-focus sealed tube'
_diffrn_radiation_type MoK\a
_diffrn_radiation_wavelength 0.71073
_diffrn_reflns_av_R_equivalents 0.0729
_diffrn_reflns_av_sigmaI/netI 0.0964
_diffrn_reflns_limit_h_max 29
_diffrn_reflns_limit_h_min -32
_diffrn_reflns_limit_k_max 19
_diffrn_reflns_limit_k_min -19
_diffrn_reflns_limit_l_max 18
_diffrn_reflns_limit_l_min -18
_diffrn_reflns_number 39948
_diffrn_reflns_theta_full 25.00
_diffrn_reflns_theta_max 25.00
_diffrn_reflns_theta_min 1.44
_exptl_absorpt_coefficient_mu 0.176
_exptl_absorpt_correction_T_max 0.9792
_exptl_absorpt_correction_T_min 0.9656
_exptl_absorpt_correction_type multi-scan
_exptl_absorpt_process_details 'Sadabs, (Sheldrick 2001)'
_exptl_crystal_colour GREEN
_exptl_crystal_density_diffrn 1.437
_exptl_crystal_density_meas 0
_exptl_crystal_density_method 'not measured'
_exptl_crystal_description BLOCK
_exptl_crystal_F_000 3224
_exptl_crystal_size_max 0.20
_exptl_crystal_size_mid 0.20
_exptl_crystal_size_min 0.12
_refine_diff_density_max 0.611
_refine_diff_density_min -0.349
_refine_diff_density_rms 0.066
_refine_ls_extinction_method none
_refine_ls_goodness_of_fit_ref 1.027
_refine_ls_hydrogen_treatment mixed
_refine_ls_matrix_type full
_refine_ls_number_parameters 1050
_refine_ls_number_reflns 12613
_refine_ls_number_restraints 22
_refine_ls_restrained_S_all 1.031
_refine_ls_R_factor_all 0.1601
_refine_ls_R_factor_gt 0.0824
_refine_ls_shift/su_max 0.001
_refine_ls_shift/su_mean 0.000
_refine_ls_structure_factor_coef Fsqd
_refine_ls_weighting_details 'calc w=1/[\s^2^(Fo^2^)+(0.1176P)^2^+0.0000P] where P=(Fo^2^+2Fc^2^)/3'
_refine_ls_weighting_scheme calc
_refine_ls_wR_factor_gt 0.2038
_refine_ls_wR_factor_ref 0.2445
_reflns_number_gt 6293
_reflns_number_total 12613
_reflns_threshold_expression >2sigma(I)
_cod_data_source_file ja1035804_si_001_1.cif
_cod_data_source_block Pentamer2a
_cod_depositor_comments
;
The following automatic conversions were performed:

'_exptl_absorpt_correction_type' value 'Multi-scan' changed to
'multi-scan' according to the built-in table from CIF Core dictionary
named 'cif_core.dic' version 2.4.1 from 2010-06-29.

Automatic conversion script
Id: cif_fix_values 1715 2011-07-08 13:25:40Z adriana 
;
_cod_original_formula_sum 'C39.50 H34 Cl N5 O10'
_cod_database_code 4102674

loop_
_symmetry_equiv_pos_as_xyz
'x, y, z'
'-x, y+1/2, -z+1/2'
'-x, -y, -z'
'x, -y-1/2, z-1/2'

loop_
_atom_site_label
_atom_site_type_symbol
_atom_site_fract_x
_atom_site_fract_y
_atom_site_fract_z
_atom_site_U_iso_or_equiv
_atom_site_adp_type
_atom_site_occupancy
_atom_site_symmetry_multiplicity
_atom_site_calc_flag
_atom_site_refinement_flags
_atom_site_disorder_assembly
_atom_site_disorder_group
O1 O 0.47966(11) 0.81446(19) 0.86551(19) 0.0565(8) Uani 1 1 d . . .
H1 H 0.4866 0.8012 0.8168 0.085 Uiso 1 1 calc R . .
O2 O 0.44359(14) 0.5354(2) 0.9217(3) 0.0898(12) Uani 1 1 d . . .
O3 O 0.37540(11) 0.73022(17) 0.7958(2) 0.0596(9) Uani 1 1 d . . .
O4 O 0.23292(15) 0.6543(2) 0.6357(3) 0.1175(17) Uani 1 1 d . . .
O5 O 0.31703(11) 0.8695(2) 0.6747(2) 0.0621(9) Uani 1 1 d . . .
O6 O 0.22984(11) 1.1136(2) 0.6007(2) 0.0639(9) Uani 1 1 d . . .
O7 O 0.36054(12) 1.05007(17) 0.7397(2) 0.0602(9) Uani 1 1 d . . .
O8 O 0.47871(13) 1.26436(19) 0.7720(2) 0.0702(10) Uani 1 1 d . . .
O9 O 0.47008(11) 1.01248(18) 0.8245(2) 0.0587(9) Uani 1 1 d . . .
O10 O 0.60173(13) 0.9120(3) 1.0005(3) 0.0956(14) Uani 1 1 d . . .
O11 O 0.02674(11) 0.30868(16) 0.63789(17) 0.0481(8) Uani 1 1 d . . .
H11 H 0.0190 0.2967 0.6866 0.072 Uiso 1 1 calc R . .
O12 O 0.08132(11) 0.03125(17) 0.6100(2) 0.0620(9) Uani 1 1 d . . .
O13 O 0.13463(10) 0.24422(16) 0.72153(19) 0.0526(8) Uani 1 1 d . . .
O14 O 0.27448(13) 0.2033(2) 0.9075(3) 0.0931(14) Uani 1 1 d . . .
O15 O 0.17682(10) 0.39689(19) 0.85080(19) 0.0557(8) Uani 1 1 d . . .
O16 O 0.24910(12) 0.6614(2) 0.8953(2) 0.0702(10) Uani 1 1 d . . .
O17 O 0.12284(10) 0.56296(15) 0.77058(19) 0.0497(8) Uani 1 1 d . . .
O18 O -0.00687(12) 0.75310(17) 0.71226(19) 0.0571(9) Uani 1 1 d . . .
O19 O 0.02157(9) 0.50541(17) 0.67111(18) 0.0473(7) Uani 1 1 d . . .
O20 O -0.09411(11) 0.3739(2) 0.4818(2) 0.0651(9) Uani 1 1 d . . .
N1 N 0.45487(17) 0.6634(3) 0.8776(3) 0.0723(12) Uani 1 1 d D . .
H1N H 0.4455(17) 0.7064(16) 0.845(3) 0.108 Uiso 1 1 d D . .
N2 N 0.30048(16) 0.7075(3) 0.6941(3) 0.0715(13) Uani 1 1 d D . .
H2N H 0.3130(16) 0.7553(10) 0.708(3) 0.107 Uiso 1 1 d D . .
N3 N 0.27842(15) 1.0109(3) 0.6447(3) 0.0655(11) Uani 1 1 d D . .
H3N H 0.3103(8) 1.000(2) 0.660(3) 0.098 Uiso 1 1 d D . .
N4 N 0.42788(16) 1.1571(2) 0.7765(3) 0.0683(12) Uani 1 1 d D . .
H4N H 0.4254(14) 1.1056(17) 0.796(3) 0.103 Uiso 1 1 d D . .
N5 N 0.53599(14) 0.9395(3) 0.9191(3) 0.0652(12) Uani 1 1 d D . .
H5N H 0.5124(15) 0.9149(17) 0.889(3) 0.098 Uiso 1 1 d D . .
N6 N 0.06362(14) 0.1614(2) 0.6365(3) 0.0566(10) Uani 1 1 d D . .
H6N H 0.0718(15) 0.2074(13) 0.667(3) 0.085 Uiso 1 1 d D . .
N7 N 0.20622(14) 0.2408(2) 0.8350(3) 0.0610(11) Uani 1 1 d D . .
H7N H 0.1858(12) 0.2853(19) 0.820(3) 0.091 Uiso 1 1 d D . .
N8 N 0.20484(14) 0.5480(2) 0.8712(3) 0.0589(11) Uani 1 1 d D . .
H8N H 0.1771(12) 0.5232(17) 0.851(3) 0.088 Uiso 1 1 d D . .
N9 N 0.05212(15) 0.6573(2) 0.7119(3) 0.0561(10) Uani 1 1 d D . .
H9N H 0.0599(12) 0.6043(15) 0.700(3) 0.084 Uiso 1 1 d D . .
N10 N -0.03499(13) 0.4185(2) 0.5712(2) 0.0502(10) Uani 1 1 d D . .
H10N H -0.0076(11) 0.402(2) 0.603(2) 0.075 Uiso 1 1 d D . .
C1 C 0.50701(16) 0.7681(3) 0.9215(3) 0.0513(12) Uani 1 1 d . . .
C2 C 0.54517(17) 0.8027(3) 0.9675(3) 0.0549(12) Uani 1 1 d . . .
C3 C 0.57131(18) 0.7534(3) 1.0229(3) 0.0649(14) Uani 1 1 d . . .
H3 H 0.5977 0.7753 1.0542 0.078 Uiso 1 1 calc R . .
C4 C 0.5595(2) 0.6746(4) 1.0325(3) 0.0744(16) Uani 1 1 d . . .
H4 H 0.5778 0.6426 1.0700 0.089 Uiso 1 1 calc R . .
C5 C 0.52096(18) 0.6409(3) 0.9881(3) 0.0669(14) Uani 1 1 d . . .
H5 H 0.5125 0.5865 0.9958 0.080 Uiso 1 1 calc R . .
C6 C 0.49475(17) 0.6884(3) 0.9317(3) 0.0577(13) Uani 1 1 d . . .
C7 C 0.4321(2) 0.5935(3) 0.8769(4) 0.0726(15) Uani 1 1 d D . .
C8 C 0.36254(18) 0.6504(3) 0.7795(3) 0.0551(12) Uani 1 1 d . . .
C9 C 0.39024(17) 0.5870(3) 0.8130(3) 0.0573(13) Uani 1 1 d . . .
C10 C 0.37702(19) 0.5089(3) 0.7896(3) 0.0649(14) Uani 1 1 d . . .
H10 H 0.3952 0.4650 0.8107 0.078 Uiso 1 1 calc R . .
C11 C 0.3385(2) 0.4957(3) 0.7372(3) 0.0683(14) Uani 1 1 d . . .
H11A H 0.3303 0.4424 0.7229 0.082 Uiso 1 1 calc R . .
C12 C 0.31089(19) 0.5573(3) 0.7042(3) 0.0660(14) Uani 1 1 d . . .
H12 H 0.2841 0.5466 0.6681 0.079 Uiso 1 1 calc R . .
C13 C 0.32339(18) 0.6361(3) 0.7252(3) 0.0572(13) Uani 1 1 d D . .
C14 C 0.3498(2) 0.7648(3) 0.8668(4) 0.0786(17) Uani 1 1 d . . .
H14A H 0.3144 0.7645 0.8559 0.118 Uiso 1 1 calc R . .
H14B H 0.3609 0.8198 0.8753 0.118 Uiso 1 1 calc R . .
H14C H 0.3569 0.7332 0.9165 0.118 Uiso 1 1 calc R . .
C15 C 0.2590(2) 0.7139(4) 0.6524(4) 0.0779(16) Uani 1 1 d . . .
C16 C 0.26862(15) 0.8696(3) 0.6412(3) 0.0529(12) Uani 1 1 d . . .
C17 C 0.24319(17) 0.7986(3) 0.6294(3) 0.0571(13) Uani 1 1 d . . .
C18 C 0.19565(18) 0.8032(3) 0.5947(3) 0.0670(14) Uani 1 1 d . . .
H18 H 0.1772 0.7558 0.5864 0.080 Uiso 1 1 calc R . .
C19 C 0.17574(17) 0.8764(3) 0.5727(3) 0.0613(14) Uani 1 1 d . . .
H19 H 0.1443 0.8778 0.5471 0.074 Uiso 1 1 calc R . .
C20 C 0.20043(16) 0.9475(3) 0.5870(3) 0.0593(13) Uani 1 1 d . . .
H20 H 0.1859 0.9973 0.5731 0.071 Uiso 1 1 calc R . .
C21 C 0.24803(16) 0.9439(3) 0.6231(3) 0.0493(11) Uani 1 1 d D . .
C22 C 0.35486(17) 0.8700(3) 0.6121(4) 0.0759(16) Uani 1 1 d . . .
H22A H 0.3493 0.8260 0.5732 0.114 Uiso 1 1 calc R . .
H22B H 0.3870 0.8636 0.6387 0.114 Uiso 1 1 calc R . .
H22C H 0.3539 0.9207 0.5820 0.114 Uiso 1 1 calc R . .
C23 C 0.2689(2) 1.0885(3) 0.6336(3) 0.0625(14) Uani 1 1 d . . .
C24 C 0.35148(18) 1.1275(3) 0.7111(3) 0.0519(12) Uani 1 1 d . . .
C25 C 0.30998(17) 1.1460(3) 0.6617(3) 0.0523(12) Uani 1 1 d . . .
C26 C 0.30514(18) 1.2231(3) 0.6325(3) 0.0604(13) Uani 1 1 d . . .
H26 H 0.2776 1.2367 0.5990 0.073 Uiso 1 1 calc R . .
C27 C 0.33961(19) 1.2805(3) 0.6511(3) 0.0657(14) Uani 1 1 d . . .
H27 H 0.3352 1.3329 0.6298 0.079 Uiso 1 1 calc R . .
C28 C 0.38041(19) 1.2647(3) 0.6996(3) 0.0645(14) Uani 1 1 d . . .
H28 H 0.4034 1.3055 0.7126 0.077 Uiso 1 1 calc R . .
C29 C 0.38694(18) 1.1862(3) 0.7292(3) 0.0570(13) Uani 1 1 d D . .
C30 C 0.34174(18) 1.0336(3) 0.8224(3) 0.0670(14) Uani 1 1 d . . .
H30A H 0.3511 1.0771 0.8599 0.100 Uiso 1 1 calc R . .
H30B H 0.3556 0.9834 0.8428 0.100 Uiso 1 1 calc R . .
H30C H 0.3059 1.0294 0.8200 0.100 Uiso 1 1 calc R . .
C31 C 0.4703(2) 1.1926(3) 0.7923(3) 0.0675(15) Uani 1 1 d . . .
C32 C 0.50798(16) 1.0609(3) 0.8572(3) 0.0553(13) Uani 1 1 d . . .
C33 C 0.50833(16) 1.1432(3) 0.8433(3) 0.0554(12) Uani 1 1 d . . .
C34 C 0.54641(18) 1.1884(3) 0.8779(3) 0.0633(14) Uani 1 1 d . . .
H34 H 0.5477 1.2444 0.8688 0.076 Uiso 1 1 calc R . .
C35 C 0.58185(18) 1.1518(3) 0.9248(3) 0.0667(15) Uani 1 1 d . . .
H35 H 0.6078 1.1833 0.9468 0.080 Uiso 1 1 calc R . .
C36 C 0.58140(17) 1.0702(4) 0.9415(3) 0.0676(15) Uani 1 1 d . . .
H36 H 0.6062 1.0464 0.9750 0.081 Uiso 1 1 calc R . .
C37 C 0.54309(17) 1.0239(3) 0.9073(3) 0.0568(13) Uani 1 1 d D . .
C38 C 0.48087(18) 0.9790(3) 0.7436(3) 0.0682(15) Uani 1 1 d . . .
H38A H 0.4842 1.0222 0.7031 0.102 Uiso 1 1 calc R . .
H38B H 0.4542 0.9434 0.7266 0.102 Uiso 1 1 calc R . .
H38C H 0.5116 0.9488 0.7466 0.102 Uiso 1 1 calc R . .
C39 C 0.56326(19) 0.8893(4) 0.9640(3) 0.0712(16) Uani 1 1 d . . .
C40 C 0.00488(15) 0.2548(2) 0.5825(3) 0.0429(10) Uani 1 1 d . . .
C41 C -0.03347(15) 0.2777(3) 0.5301(3) 0.0451(11) Uani 1 1 d . . .
C42 C -0.05299(15) 0.2204(3) 0.4750(3) 0.0513(12) Uani 1 1 d . . .
H42 H -0.0794 0.2346 0.4392 0.062 Uiso 1 1 calc R . .
C43 C -0.03427(16) 0.1441(3) 0.4724(3) 0.0564(13) Uani 1 1 d . . .
H43 H -0.0480 0.1066 0.4347 0.068 Uiso 1 1 calc R . .
C44 C 0.00428(16) 0.1209(3) 0.5238(3) 0.0530(12) Uani 1 1 d . . .
H44 H 0.0170 0.0682 0.5209 0.064 Uiso 1 1 calc R . .
C45 C 0.02434(15) 0.1765(3) 0.5802(3) 0.0469(11) Uani 1 1 d . . .
C46 C 0.08956(17) 0.0939(3) 0.6475(3) 0.0539(12) Uani 1 1 d D . .
C47 C 0.15089(16) 0.1677(3) 0.7462(3) 0.0474(11) Uani 1 1 d . . .
C48 C 0.12988(15) 0.0990(3) 0.7150(3) 0.0473(11) Uani 1 1 d . . .
C49 C 0.14717(16) 0.0248(3) 0.7447(3) 0.0505(11) Uani 1 1 d . . .
H49 H 0.1331 -0.0232 0.7245 0.061 Uiso 1 1 calc R . .
C50 C 0.18446(16) 0.0219(3) 0.8031(3) 0.0556(12) Uani 1 1 d . . .
H50 H 0.1960 -0.0285 0.8217 0.067 Uiso 1 1 calc R . .
C51 C 0.20555(16) 0.0912(3) 0.8351(3) 0.0572(13) Uani 1 1 d . . .
H51 H 0.2309 0.0884 0.8756 0.069 Uiso 1 1 calc R . .
C52 C 0.18863(16) 0.1649(3) 0.8064(3) 0.0478(11) Uani 1 1 d . . .
C53 C 0.16270(18) 0.2791(3) 0.6535(3) 0.0686(15) Uani 1 1 d . . .
H53A H 0.1960 0.2914 0.6729 0.103 Uiso 1 1 calc R . .
H53B H 0.1466 0.3282 0.6347 0.103 Uiso 1 1 calc R . .
H53C H 0.1643 0.2410 0.6075 0.103 Uiso 1 1 calc R . .
C54 C 0.24613(18) 0.2562(3) 0.8815(3) 0.0643(14) Uani 1 1 d D . .
C55 C 0.22515(15) 0.4093(3) 0.8829(3) 0.0522(12) Uani 1 1 d . . .
C56 C 0.25635(16) 0.3448(3) 0.8984(3) 0.0501(11) Uani 1 1 d . . .
C57 C 0.30346(15) 0.3620(3) 0.9315(3) 0.0527(12) Uani 1 1 d . . .
H57 H 0.3257 0.3197 0.9429 0.063 Uiso 1 1 calc R . .
C58 C 0.31728(16) 0.4399(3) 0.9473(3) 0.0567(13) Uani 1 1 d . . .
H58 H 0.3486 0.4500 0.9710 0.068 Uiso 1 1 calc R . .
C59 C 0.28630(16) 0.5041(3) 0.9294(3) 0.0561(12) Uani 1 1 d . . .
H59 H 0.2965 0.5573 0.9402 0.067 Uiso 1 1 calc R . .
C60 C 0.23995(16) 0.4886(3) 0.8953(3) 0.0512(12) Uani 1 1 d . . .
C61 C 0.13984(16) 0.3904(3) 0.9145(3) 0.0721(16) Uani 1 1 d . . .
H61A H 0.1481 0.3462 0.9517 0.108 Uiso 1 1 calc R . .
H61B H 0.1078 0.3806 0.8886 0.108 Uiso 1 1 calc R . .
H61C H 0.1386 0.4402 0.9462 0.108 Uiso 1 1 calc R . .
C62 C 0.21124(19) 0.6275(3) 0.8683(3) 0.0620(14) Uani 1 1 d D . .
C63 C 0.12793(16) 0.6453(2) 0.7866(3) 0.0467(11) Uani 1 1 d . . .
C64 C 0.16803(16) 0.6748(3) 0.8334(3) 0.0483(11) Uani 1 1 d . . .
C65 C 0.16926(18) 0.7579(3) 0.8486(3) 0.0574(13) Uani 1 1 d . . .
H65 H 0.1957 0.7801 0.8795 0.069 Uiso 1 1 calc R . .
C66 C 0.13246(19) 0.8069(3) 0.8192(3) 0.0616(14) Uani 1 1 d . . .
H66 H 0.1340 0.8624 0.8309 0.074 Uiso 1 1 calc R . .
C67 C 0.09318(17) 0.7778(3) 0.7728(3) 0.0575(13) Uani 1 1 d . . .
H67 H 0.0688 0.8131 0.7518 0.069 Uiso 1 1 calc R . .
C68 C 0.09011(16) 0.6956(3) 0.7575(3) 0.0490(11) Uani 1 1 d . . .
C69 C 0.14614(17) 0.5369(3) 0.6943(3) 0.0570(12) Uani 1 1 d . . .
H69A H 0.1353 0.5710 0.6484 0.085 Uiso 1 1 calc R . .
H69B H 0.1369 0.4815 0.6827 0.085 Uiso 1 1 calc R . .
H69C H 0.1818 0.5407 0.7005 0.085 Uiso 1 1 calc R . .
C70 C 0.00730(17) 0.6848(3) 0.6918(3) 0.0535(12) Uani 1 1 d D . .
C71 C -0.01718(14) 0.5467(2) 0.6310(3) 0.0408(10) Uani 1 1 d . . .
C72 C -0.02344(15) 0.6277(3) 0.6409(3) 0.0456(11) Uani 1 1 d . . .
C73 C -0.06323(16) 0.6643(3) 0.5974(3) 0.0518(12) Uani 1 1 d . . .
H73 H -0.0692 0.7198 0.6039 0.062 Uiso 1 1 calc R . .
C74 C -0.09283(17) 0.6201(3) 0.5464(3) 0.0577(13) Uani 1 1 d . . .
H74 H -0.1189 0.6459 0.5177 0.069 Uiso 1 1 calc R . .
C75 C -0.08589(14) 0.5389(3) 0.5353(3) 0.0498(12) Uani 1 1 d . . .
H75 H -0.1069 0.5094 0.4995 0.060 Uiso 1 1 calc R . .
C76 C -0.04745(14) 0.5010(3) 0.5775(3) 0.0435(10) Uani 1 1 d . . .
C77 C 0.00919(17) 0.4760(3) 0.7533(3) 0.0550(12) Uani 1 1 d . . .
H77A H 0.0052 0.5212 0.7912 0.082 Uiso 1 1 calc R . .
H77B H 0.0355 0.4412 0.7737 0.082 Uiso 1 1 calc R . .
H77C H -0.0215 0.4457 0.7504 0.082 Uiso 1 1 calc R . .
C78 C -0.05734(15) 0.3614(3) 0.5257(3) 0.0509(12) Uani 1 1 d D . .
Cl3 Cl 0.2835(4) 0.4422(6) 0.5234(6) 0.215(5) Uani 0.324(5) 1 d PD A 2
Cl4 Cl 0.2096(4) 0.5661(7) 0.4916(6) 0.254(7) Uani 0.324(5) 1 d PD A 2
Cl1 Cl 0.27065(14) 0.5798(3) 0.4604(2) 0.175(2) Uani 0.676(5) 1 d PD A 1
Cl2 Cl 0.22737(15) 0.4399(2) 0.5560(2) 0.1491(18) Uani 0.676(5) 1 d PD A 1

loop_
_atom_site_aniso_label
_atom_site_aniso_U_11
_atom_site_aniso_U_22
_atom_site_aniso_U_33
_atom_site_aniso_U_23
_atom_site_aniso_U_13
_atom_site_aniso_U_12
O1 0.061(2) 0.055(2) 0.053(2) 0.0023(16) -0.0165(16) 0.0132(16)
O2 0.103(3) 0.057(2) 0.109(3) 0.039(2) -0.016(2) 0.002(2)
O3 0.072(2) 0.0361(18) 0.071(2) -0.0034(16) -0.0010(17) -0.0164(16)
O4 0.095(3) 0.063(3) 0.194(5) -0.026(3) -0.064(3) -0.022(2)
O5 0.0450(18) 0.067(2) 0.074(2) -0.0078(18) -0.0261(16) 0.0054(16)
O6 0.0516(19) 0.072(2) 0.069(2) 0.0164(18) -0.0079(16) 0.0233(17)
O7 0.079(2) 0.0364(18) 0.065(2) 0.0053(15) -0.0106(17) 0.0068(16)
O8 0.104(3) 0.042(2) 0.065(2) -0.0030(16) -0.0004(19) -0.0307(19)
O9 0.0524(18) 0.055(2) 0.069(2) -0.0134(17) -0.0052(15) -0.0168(16)
O10 0.066(2) 0.108(3) 0.112(3) -0.023(3) -0.054(2) 0.009(2)
O11 0.0641(19) 0.0395(17) 0.0404(18) -0.0021(14) -0.0099(15) -0.0141(15)
O12 0.070(2) 0.0320(18) 0.084(3) -0.0193(17) -0.0130(17) 0.0013(16)
O13 0.0597(18) 0.0329(17) 0.065(2) 0.0062(15) -0.0046(15) 0.0114(14)
O14 0.077(2) 0.057(2) 0.145(4) 0.014(2) -0.063(2) 0.000(2)
O15 0.0387(17) 0.063(2) 0.065(2) 0.0035(16) -0.0219(15) -0.0017(15)
O16 0.060(2) 0.055(2) 0.096(3) -0.0139(19) -0.0090(18) -0.0241(18)
O17 0.0644(19) 0.0267(16) 0.058(2) -0.0080(14) -0.0101(15) -0.0079(14)
O18 0.086(2) 0.0314(17) 0.054(2) -0.0022(14) 0.0027(16) 0.0222(17)
O19 0.0417(16) 0.0422(17) 0.058(2) 0.0053(15) -0.0084(13) 0.0082(14)
O20 0.059(2) 0.065(2) 0.071(2) 0.0067(17) -0.0333(17) 0.0017(17)
N1 0.090(3) 0.046(3) 0.081(3) 0.016(2) -0.004(3) 0.001(3)
N2 0.069(3) 0.072(3) 0.073(3) -0.016(3) -0.017(2) -0.019(3)
N3 0.068(3) 0.062(3) 0.067(3) -0.003(2) -0.009(2) 0.017(2)
N4 0.075(3) 0.049(3) 0.081(3) -0.007(2) -0.001(2) -0.015(2)
N5 0.048(2) 0.081(3) 0.067(3) -0.013(2) -0.016(2) -0.001(2)
N6 0.063(2) 0.037(2) 0.069(3) -0.0076(19) -0.014(2) 0.003(2)
N7 0.058(3) 0.053(3) 0.072(3) 0.002(2) -0.019(2) 0.006(2)
N8 0.057(2) 0.055(3) 0.064(3) -0.002(2) -0.014(2) -0.016(2)
N9 0.065(3) 0.037(2) 0.066(3) 0.000(2) -0.003(2) 0.003(2)
N10 0.046(2) 0.050(2) 0.054(3) 0.0057(19) -0.0123(18) -0.0044(19)
C1 0.049(3) 0.057(3) 0.049(3) 0.005(2) -0.001(2) 0.021(2)
C2 0.055(3) 0.062(3) 0.048(3) -0.003(2) -0.003(2) 0.012(3)
C3 0.059(3) 0.083(4) 0.052(3) -0.009(3) -0.014(2) 0.022(3)
C4 0.079(4) 0.082(4) 0.062(4) 0.015(3) -0.014(3) 0.026(3)
C5 0.068(3) 0.054(3) 0.078(4) 0.015(3) -0.002(3) 0.012(3)
C6 0.050(3) 0.061(3) 0.061(3) -0.004(3) -0.010(2) 0.007(3)
C7 0.082(4) 0.059(4) 0.077(4) 0.013(3) 0.009(3) 0.001(3)
C8 0.068(3) 0.041(3) 0.057(3) -0.001(2) 0.008(2) -0.015(2)
C9 0.061(3) 0.046(3) 0.065(3) 0.006(2) 0.006(2) -0.006(2)
C10 0.071(3) 0.052(3) 0.071(4) 0.012(3) 0.011(3) 0.006(3)
C11 0.088(4) 0.040(3) 0.078(4) -0.001(3) 0.008(3) -0.007(3)
C12 0.070(3) 0.061(4) 0.066(4) -0.014(3) -0.006(3) -0.011(3)
C13 0.070(3) 0.037(3) 0.065(3) 0.004(2) -0.002(3) 0.003(3)
C14 0.091(4) 0.057(3) 0.088(4) -0.022(3) -0.004(3) -0.014(3)
C15 0.071(4) 0.076(4) 0.087(4) -0.020(3) -0.014(3) -0.007(3)
C16 0.045(3) 0.061(3) 0.053(3) -0.011(2) -0.012(2) 0.008(2)
C17 0.053(3) 0.059(3) 0.059(3) -0.011(2) -0.013(2) -0.001(3)
C18 0.059(3) 0.067(4) 0.075(4) -0.006(3) -0.012(3) -0.016(3)
C19 0.044(3) 0.078(4) 0.061(3) -0.009(3) -0.015(2) -0.008(3)
C20 0.049(3) 0.068(4) 0.061(3) -0.004(3) -0.001(2) 0.018(3)
C21 0.048(3) 0.051(3) 0.049(3) -0.012(2) -0.005(2) -0.004(2)
C22 0.044(3) 0.080(4) 0.104(5) -0.015(3) -0.009(3) 0.009(3)
C23 0.077(4) 0.056(3) 0.054(3) 0.008(3) 0.012(3) 0.016(3)
C24 0.069(3) 0.027(2) 0.059(3) -0.001(2) 0.000(2) 0.008(2)
C25 0.062(3) 0.041(3) 0.054(3) -0.001(2) 0.005(2) 0.008(2)
C26 0.067(3) 0.053(3) 0.062(3) 0.000(3) -0.005(2) 0.013(3)
C27 0.080(4) 0.040(3) 0.077(4) 0.005(3) 0.002(3) 0.016(3)
C28 0.077(4) 0.041(3) 0.075(4) -0.005(3) 0.004(3) -0.006(3)
C29 0.062(3) 0.049(3) 0.060(3) -0.001(2) -0.001(2) 0.017(3)
C30 0.077(3) 0.060(3) 0.063(4) 0.018(3) -0.016(3) -0.004(3)
C31 0.080(4) 0.068(4) 0.055(3) -0.020(3) 0.013(3) -0.014(3)
C32 0.042(3) 0.060(3) 0.065(3) -0.017(3) 0.005(2) -0.017(2)
C33 0.047(3) 0.063(3) 0.056(3) -0.015(2) 0.001(2) -0.009(3)
C34 0.062(3) 0.055(3) 0.073(4) -0.014(3) 0.004(3) -0.016(3)
C35 0.053(3) 0.072(4) 0.075(4) -0.029(3) -0.001(3) -0.030(3)
C36 0.050(3) 0.089(4) 0.064(4) -0.013(3) -0.005(2) -0.003(3)
C37 0.053(3) 0.052(3) 0.065(3) -0.017(2) 0.005(2) -0.010(2)
C38 0.071(3) 0.065(3) 0.068(4) -0.025(3) -0.011(3) -0.017(3)
C39 0.059(3) 0.098(5) 0.057(3) -0.018(3) -0.006(3) 0.025(3)
C40 0.050(3) 0.037(3) 0.042(3) -0.009(2) -0.001(2) -0.016(2)
C41 0.046(2) 0.040(3) 0.050(3) 0.004(2) -0.001(2) -0.008(2)
C42 0.045(3) 0.058(3) 0.051(3) 0.003(2) -0.013(2) -0.009(2)
C43 0.056(3) 0.047(3) 0.065(3) -0.015(2) -0.014(2) -0.015(2)
C44 0.055(3) 0.037(3) 0.067(3) -0.011(2) -0.012(2) -0.009(2)
C45 0.048(3) 0.047(3) 0.045(3) -0.003(2) -0.009(2) -0.010(2)
C46 0.058(3) 0.035(3) 0.069(3) -0.002(2) 0.011(2) 0.003(2)
C47 0.050(3) 0.036(3) 0.056(3) 0.007(2) 0.004(2) 0.013(2)
C48 0.046(3) 0.039(3) 0.057(3) 0.003(2) 0.002(2) 0.004(2)
C49 0.057(3) 0.036(3) 0.059(3) 0.000(2) 0.001(2) 0.000(2)
C50 0.060(3) 0.040(3) 0.067(3) 0.008(2) -0.009(2) 0.010(2)
C51 0.054(3) 0.054(3) 0.063(3) 0.008(2) -0.012(2) 0.004(2)
C52 0.057(3) 0.035(3) 0.051(3) 0.000(2) 0.001(2) 0.002(2)
C53 0.083(4) 0.049(3) 0.073(4) 0.024(3) 0.004(3) 0.004(3)
C54 0.055(3) 0.084(4) 0.054(3) 0.011(3) -0.017(2) -0.003(3)
C55 0.042(3) 0.070(3) 0.045(3) 0.010(2) -0.012(2) -0.008(2)
C56 0.049(3) 0.053(3) 0.048(3) 0.003(2) -0.013(2) -0.004(2)
C57 0.042(2) 0.064(3) 0.052(3) 0.006(2) -0.013(2) 0.004(2)
C58 0.042(3) 0.069(4) 0.058(3) 0.002(3) -0.010(2) -0.016(3)
C59 0.057(3) 0.054(3) 0.057(3) -0.001(2) -0.005(2) -0.015(3)
C60 0.047(3) 0.057(3) 0.050(3) 0.004(2) -0.011(2) -0.002(2)
C61 0.039(3) 0.079(4) 0.098(4) 0.011(3) -0.010(3) -0.007(3)
C62 0.077(4) 0.052(3) 0.057(3) -0.015(2) 0.009(3) -0.022(3)
C63 0.064(3) 0.031(2) 0.045(3) -0.006(2) 0.006(2) -0.010(2)
C64 0.054(3) 0.040(3) 0.051(3) -0.005(2) 0.000(2) -0.004(2)
C65 0.064(3) 0.044(3) 0.064(3) -0.012(2) 0.000(2) -0.019(3)
C66 0.073(3) 0.036(3) 0.076(4) -0.010(2) 0.011(3) -0.005(3)
C67 0.063(3) 0.040(3) 0.070(4) -0.001(2) 0.005(3) 0.001(2)
C68 0.056(3) 0.038(3) 0.054(3) -0.002(2) 0.001(2) -0.006(2)
C69 0.072(3) 0.042(3) 0.057(3) -0.010(2) -0.011(2) 0.009(2)
C70 0.058(3) 0.052(3) 0.050(3) 0.014(2) 0.005(2) 0.013(3)
C71 0.037(2) 0.042(3) 0.044(3) 0.012(2) 0.0003(19) 0.009(2)
C72 0.050(3) 0.040(3) 0.047(3) 0.006(2) 0.001(2) 0.003(2)
C73 0.063(3) 0.039(3) 0.053(3) 0.004(2) 0.007(2) 0.014(2)
C74 0.050(3) 0.060(3) 0.064(3) 0.011(3) -0.005(2) 0.019(3)
C75 0.039(2) 0.056(3) 0.055(3) 0.005(2) -0.006(2) 0.004(2)
C76 0.042(2) 0.039(3) 0.049(3) 0.008(2) 0.003(2) 0.006(2)
C77 0.067(3) 0.049(3) 0.049(3) 0.015(2) -0.013(2) 0.007(2)
C78 0.042(3) 0.068(3) 0.042(3) 0.008(2) -0.008(2) -0.014(2)
Cl3 0.253(12) 0.230(11) 0.160(9) -0.013(7) -0.024(8) 0.035(9)
Cl4 0.225(11) 0.348(16) 0.187(10) -0.116(10) 0.051(8) -0.117(11)
Cl1 0.162(3) 0.245(5) 0.118(3) -0.040(3) 0.040(2) -0.074(3)
Cl2 0.187(4) 0.151(3) 0.110(3) -0.044(2) 0.047(2) -0.072(3)

loop_
_atom_type_symbol
_atom_type_description
_atom_type_scat_dispersion_real
_atom_type_scat_dispersion_imag
_atom_type_scat_source
C C 0.0033 0.0016 'International Tables Vol C Tables 4.2.6.8 and 6.1.1.4'
H H 0.0000 0.0000 'International Tables Vol C Tables 4.2.6.8 and 6.1.1.4'
N N 0.0061 0.0033 'International Tables Vol C Tables 4.2.6.8 and 6.1.1.4'
O O 0.0106 0.0060 'International Tables Vol C Tables 4.2.6.8 and 6.1.1.4'
Cl Cl 0.1484 0.1585 'International Tables Vol C Tables 4.2.6.8 and 6.1.1.4'

loop_
_geom_angle_atom_site_label_1
_geom_angle_atom_site_label_2
_geom_angle_atom_site_label_3
_geom_angle
C8 O3 C14 113.7(3)
C16 O5 C22 113.5(4)
C24 O7 C30 114.5(3)
C32 O9 C38 113.9(3)
C47 O13 C53 114.1(3)
C55 O15 C61 113.5(3)
C63 O17 C69 113.9(3)
C71 O19 C77 113.9(3)
C7 N1 C6 127.6(5)
C15 N2 C13 128.0(5)
C23 N3 C21 128.0(4)
C31 N4 C29 128.7(5)
C39 N5 C37 128.0(5)
C46 N6 C45 128.8(4)
C54 N7 C52 128.2(4)
C62 N8 C60 127.7(4)
C70 N9 C68 129.0(4)
C78 N10 C76 128.3(4)
C6 C1 C2 121.0(4)
C6 C1 O1 118.8(4)
C2 C1 O1 120.1(4)
C1 C2 C3 117.7(5)
C1 C2 C39 127.7(4)
C3 C2 C39 114.6(5)
C4 C3 C2 121.2(5)
C3 C4 C5 120.9(5)
C4 C5 C6 119.0(5)
C1 C6 C5 120.1(5)
C1 C6 N1 112.8(4)
C5 C6 N1 127.1(5)
O2 C7 N1 124.5(6)
O2 C7 C9 121.0(5)
N1 C7 C9 114.4(5)
C13 C8 O3 117.9(4)
C13 C8 C9 121.1(4)
O3 C8 C9 120.9(4)
C10 C9 C8 117.6(5)
C10 C9 C7 115.6(5)
C8 C9 C7 126.7(5)
C11 C10 C9 120.8(5)
C10 C11 C12 122.2(5)
C11 C12 C13 118.6(5)
C8 C13 C12 119.7(5)
C8 C13 N2 113.9(4)
C12 C13 N2 126.4(5)
O4 C15 N2 121.9(6)
O4 C15 C17 121.9(5)
N2 C15 C17 116.1(5)
C17 C16 C21 122.4(4)
C17 C16 O5 120.8(4)
C21 C16 O5 116.8(4)
C16 C17 C18 117.7(5)
C16 C17 C15 128.4(4)
C18 C17 C15 113.8(5)
C19 C18 C17 120.5(5)
C18 C19 C20 121.9(4)
C19 C20 C21 118.2(5)
C16 C21 C20 119.3(4)
C16 C21 N3 114.6(4)
C20 C21 N3 126.2(4)
O6 C23 N3 123.0(5)
O6 C23 C25 121.7(4)
N3 C23 C25 115.3(5)
O7 C24 C29 117.4(4)
O7 C24 C25 121.9(4)
C29 C24 C25 120.6(4)
C26 C25 C24 118.2(5)
C26 C25 C23 114.6(4)
C24 C25 C23 127.2(4)
C27 C26 C25 121.0(5)
C26 C27 C28 122.3(5)
C27 C28 C29 118.1(5)
C24 C29 C28 119.7(4)
C24 C29 N4 113.8(4)
C28 C29 N4 126.4(5)
O8 C31 N4 122.5(6)
O8 C31 C33 121.3(5)
N4 C31 C33 116.1(5)
C37 C32 C33 121.7(4)
C37 C32 O9 117.3(4)
C33 C32 O9 120.9(4)
C32 C33 C34 118.5(5)
C32 C33 C31 127.1(4)
C34 C33 C31 114.4(5)
C35 C34 C33 119.8(5)
C34 C35 C36 122.7(5)
C35 C36 C37 118.1(5)
C32 C37 C36 119.1(5)
C32 C37 N5 114.9(4)
C36 C37 N5 126.0(5)
O10 C39 N5 121.6(6)
O10 C39 C2 122.4(5)
N5 C39 C2 116.0(5)
C41 C40 O11 121.5(4)
C41 C40 C45 121.3(4)
O11 C40 C45 117.2(4)
C40 C41 C42 118.2(4)
C40 C41 C78 126.3(4)
C42 C41 C78 115.5(4)
C43 C42 C41 120.8(4)
C42 C43 C44 121.4(4)
C43 C44 C45 119.2(4)
C44 C45 C40 119.0(4)
C44 C45 N6 125.6(4)
C40 C45 N6 115.4(4)
O12 C46 N6 123.9(5)
O12 C46 C48 121.3(4)
N6 C46 C48 114.7(4)
C48 C47 C52 121.5(4)
C48 C47 O13 121.7(4)
C52 C47 O13 116.8(4)
C47 C48 C49 118.3(4)
C47 C48 C46 126.6(4)
C49 C48 C46 115.1(4)
C50 C49 C48 120.4(4)
C49 C50 C51 121.5(4)
C50 C51 C52 118.6(4)
C51 C52 C47 119.8(4)
C51 C52 N7 124.6(4)
C47 C52 N7 115.6(4)
O14 C54 N7 123.4(5)
O14 C54 C56 121.0(4)
N7 C54 C56 115.5(4)
C56 C55 C60 122.2(4)
C56 C55 O15 120.8(4)
C60 C55 O15 117.0(4)
C55 C56 C57 117.3(4)
C55 C56 C54 127.4(4)
C57 C56 C54 115.3(4)
C58 C57 C56 120.5(4)
C57 C58 C59 121.7(4)
C58 C59 C60 118.7(4)
C59 C60 C55 119.4(4)
C59 C60 N8 125.2(4)
C55 C60 N8 115.3(4)
O16 C62 N8 123.0(5)
O16 C62 C64 121.6(4)
N8 C62 C64 115.3(4)
C68 C63 O17 116.9(4)
C68 C63 C64 122.0(4)
O17 C63 C64 121.0(4)
C63 C64 C65 117.0(4)
C63 C64 C62 127.5(4)
C65 C64 C62 115.5(4)
C66 C65 C64 120.7(4)
C65 C66 C67 122.1(4)
C66 C67 C68 118.9(5)
C67 C68 C63 119.1(4)
C67 C68 N9 125.3(4)
C63 C68 N9 115.6(4)
O18 C70 N9 122.1(5)
O18 C70 C72 123.4(4)
N9 C70 C72 114.5(4)
C72 C71 C76 122.1(4)
C72 C71 O19 121.4(4)
C76 C71 O19 116.5(4)
C71 C72 C73 117.4(4)
C71 C72 C70 128.2(4)
C73 C72 C70 114.4(4)
C74 C73 C72 120.5(4)
C73 C74 C75 121.9(4)
C74 C75 C76 119.0(4)
C75 C76 C71 119.0(4)
C75 C76 N10 125.6(4)
C71 C76 N10 115.4(4)
O20 C78 N10 123.4(5)
O20 C78 C41 121.1(4)
N10 C78 C41 115.5(4)

loop_
_geom_bond_atom_site_label_1
_geom_bond_atom_site_label_2
_geom_bond_distance
O1 C1 1.389(5)
O2 C7 1.238(6)
O3 C8 1.393(5)
O3 C14 1.449(6)
O4 C15 1.243(6)
O5 C16 1.410(5)
O5 C22 1.434(6)
O6 C23 1.247(6)
O7 C24 1.384(5)
O7 C30 1.444(5)
O8 C31 1.255(6)
O9 C32 1.400(5)
O9 C38 1.437(5)
O10 C39 1.246(6)
O11 C40 1.388(5)
O12 C46 1.220(5)
O13 C47 1.399(5)
O13 C53 1.448(5)
O14 C54 1.235(6)
O15 C55 1.414(5)
O15 C61 1.433(5)
O16 C62 1.243(5)
O17 C63 1.397(5)
O17 C69 1.440(5)
O18 C70 1.241(5)
O19 C71 1.402(4)
O19 C77 1.441(5)
O20 C78 1.231(5)
N1 C7 1.314(7)
N1 C6 1.438(6)
N2 C15 1.303(7)
N2 C13 1.424(6)
N3 C23 1.326(6)
N3 C21 1.423(6)
N4 C31 1.311(6)
N4 C29 1.420(6)
N5 C39 1.321(6)
N5 C37 1.426(6)
N6 C46 1.332(6)
N6 C45 1.409(5)
N7 C54 1.330(6)
N7 C52 1.421(6)
N8 C62 1.331(6)
N8 C60 1.420(6)
N9 C70 1.331(6)
N9 C68 1.407(6)
N10 C78 1.336(6)
N10 C76 1.414(5)
C1 C6 1.372(6)
C1 C2 1.387(6)
C2 C3 1.394(6)
C2 C39 1.520(7)
C3 C4 1.356(7)
C4 C5 1.374(7)
C5 C6 1.389(7)
C7 C9 1.523(7)
C8 C13 1.384(7)
C8 C9 1.395(6)
C9 C10 1.395(7)
C10 C11 1.351(7)
C11 C12 1.368(7)
C12 C13 1.392(6)
C15 C17 1.515(7)
C16 C17 1.375(6)
C16 C21 1.383(6)
C17 C18 1.397(6)
C18 C19 1.373(7)
C19 C20 1.375(6)
C20 C21 1.407(6)
C23 C25 1.530(7)
C24 C29 1.396(6)
C24 C25 1.401(6)
C25 C26 1.368(6)
C26 C27 1.364(7)
C27 C28 1.369(7)
C28 C29 1.396(6)
C31 C33 1.544(7)
C32 C37 1.382(7)
C32 C33 1.384(7)
C33 C34 1.385(6)
C34 C35 1.356(7)
C35 C36 1.381(7)
C36 C37 1.397(6)
C40 C41 1.381(6)
C40 C45 1.402(6)
C41 C42 1.398(6)
C41 C78 1.532(6)
C42 C43 1.364(6)
C43 C44 1.377(6)
C44 C45 1.396(6)
C46 C48 1.529(6)
C47 C48 1.366(6)
C47 C52 1.398(6)
C48 C49 1.399(6)
C49 C50 1.369(6)
C50 C51 1.381(6)
C51 C52 1.382(6)
C54 C56 1.520(7)
C55 C56 1.385(6)
C55 C60 1.388(6)
C56 C57 1.404(6)
C57 C58 1.369(6)
C58 C59 1.385(6)
C59 C60 1.387(6)
C62 C64 1.511(7)
C63 C68 1.397(6)
C63 C64 1.400(6)
C64 C65 1.400(6)
C65 C66 1.367(6)
C66 C67 1.378(7)
C67 C68 1.388(6)
C70 C72 1.497(6)
C71 C72 1.365(6)
C71 C76 1.401(6)
C72 C73 1.414(6)
C73 C74 1.354(6)
C74 C75 1.374(6)
C75 C76 1.385(6)

loop_
_geom_hbond_atom_site_label_D
_geom_hbond_atom_site_label_H
_geom_hbond_atom_site_label_A
_geom_hbond_distance_DH
_geom_hbond_distance_HA
_geom_hbond_distance_DA
_geom_hbond_angle_DHA
_geom_hbond_site_symmetry_A
O1 H1 O8 0.83 1.81 2.608(4) 160.6 2_646
O11 H11 O18 0.83 1.80 2.622(4) 169.7 2_546
N1 H1N O1 0.920(18) 2.04(3) 2.602(5) 118(3) .
N1 H1N O3 0.920(18) 2.08(4) 2.740(5) 127(3) .
N2 H2N O5 0.891(19) 1.97(2) 2.744(6) 144(4) .
N3 H3N O7 0.912(18) 2.03(3) 2.757(5) 136(4) .
N4 H4N O9 0.913(18) 2.01(3) 2.763(5) 139(4) .
N5 H5N O1 0.893(18) 1.924(18) 2.709(5) 146(3) .
N6 H6N O13 0.934(18) 2.00(3) 2.716(5) 133(3) .
N6 H6N O11 0.934(18) 2.13(3) 2.639(5) 113(3) .
N7 H7N O15 0.952(18) 1.93(3) 2.722(5) 139(3) .
N8 H8N O17 0.909(18) 2.06(4) 2.739(5) 131(3) .
N8 H8N O15 0.909(18) 2.10(3) 2.639(5) 117(3) .
N9 H9N O19 0.923(18) 2.00(3) 2.730(5) 135(3) .
N9 H9N O17 0.923(18) 2.14(3) 2.638(5) 113(3) .
N10 H10N O11 0.938(18) 1.89(3) 2.687(5) 142(3) .
